data_1553089
loop_
_publ_author_name
'Farrell, Jeffrey M.'
'Posaratnanathan, Roy T.'
'Stephan, Douglas W.'

_publ_section_title
;
 A family of N-heterocyclic carbene-stabilized borenium ions for
 metal-free imine hydrogenation catalysis.
;
_journal_issue 3
_journal_name_full 'Chemical science'
_journal_page_first 2010
_journal_page_last 2015
_journal_paper_doi 10.1039/c4sc03675a
_journal_volume 6
_journal_year 2015
_chemical_formula_sum 'C13 H21 B Cl2 N2'
_chemical_formula_weight 287.03
_space_group_IT_number 14
_space_group_name_Hall '-P 2yn'
_space_group_name_H-M_alt 'P 1 21/n 1'
_symmetry_cell_setting monoclinic
_symmetry_space_group_name_H-M 'P 1 21/n 1'
_atom_sites_solution_hydrogens geom
_atom_sites_solution_primary direct
_atom_sites_solution_secondary difmap
_audit_creation_method SHELXL-97
_audit_update_record
;
2014-11-23 deposited with the CCDC.
2015-01-26 downloaded from the CCDC.
;
_cell_angle_alpha 90.00
_cell_angle_beta 91.815(2)
_cell_angle_gamma 90.00
_cell_formula_units_Z 4
_cell_length_a 8.8877(3)
_cell_length_b 14.4614(5)
_cell_length_c 10.8854(4)
_cell_measurement_reflns_used 7442
_cell_measurement_temperature 150(2)
_cell_measurement_theta_max 27.52
_cell_measurement_theta_min 3.24
_cell_volume 1398.38(8)
_computing_cell_refinement 'Bruker SAINT'
_computing_data_collection 'Bruker APEX2'
_computing_data_reduction 'Bruker SAINT'
_computing_molecular_graphics 'Bruker SHELXTL'
_computing_publication_material 'Bruker SHELXTL'
_computing_structure_refinement 'SHELXL-97 (Sheldrick, 2008)'
_computing_structure_solution 'SHELXS-97 (Sheldrick, 2008)'
_diffrn_ambient_temperature 150(2)
_diffrn_measured_fraction_theta_full 0.995
_diffrn_measured_fraction_theta_max 0.995
_diffrn_measurement_device_type 'Bruker APEX-II CCD'
_diffrn_measurement_method '\f and \w scans'
_diffrn_radiation_monochromator graphite
_diffrn_radiation_source 'fine-focus sealed tube'
_diffrn_radiation_type MoK\a
_diffrn_radiation_wavelength 0.71073
_diffrn_reflns_av_R_equivalents 0.0164
_diffrn_reflns_av_sigmaI/netI 0.0186
_diffrn_reflns_limit_h_max 10
_diffrn_reflns_limit_h_min -11
_diffrn_reflns_limit_k_max 18
_diffrn_reflns_limit_k_min -16
_diffrn_reflns_limit_l_max 14
_diffrn_reflns_limit_l_min -13
_diffrn_reflns_number 10673
_diffrn_reflns_theta_full 27.52
_diffrn_reflns_theta_max 27.52
_diffrn_reflns_theta_min 2.34
_exptl_absorpt_coefficient_mu 0.447
_exptl_absorpt_correction_T_max 0.9158
_exptl_absorpt_correction_T_min 0.8963
_exptl_absorpt_correction_type multi-scan
_exptl_absorpt_process_details sadabs
_exptl_crystal_colour colourless
_exptl_crystal_density_diffrn 1.363
_exptl_crystal_density_method 'not measured'
_exptl_crystal_description block
_exptl_crystal_F_000 608
_exptl_crystal_size_max 0.25
_exptl_crystal_size_mid 0.20
_exptl_crystal_size_min 0.20
_refine_diff_density_max 0.450
_refine_diff_density_min -0.411
_refine_diff_density_rms 0.054
_refine_ls_extinction_method none
_refine_ls_goodness_of_fit_ref 1.062
_refine_ls_hydrogen_treatment mixed
_refine_ls_matrix_type full
_refine_ls_number_parameters 167
_refine_ls_number_reflns 3198
_refine_ls_number_restraints 0
_refine_ls_restrained_S_all 1.062
_refine_ls_R_factor_all 0.0394
_refine_ls_R_factor_gt 0.0341
_refine_ls_shift/su_max 0.001
_refine_ls_shift/su_mean 0.000
_refine_ls_structure_factor_coef Fsqd
_refine_ls_weighting_details 'calc w=1/[\s^2^(Fo^2^)+(0.0431P)^2^+1.0712P] where P=(Fo^2^+2Fc^2^)/3'
_refine_ls_weighting_scheme calc
_refine_ls_wR_factor_gt 0.0911
_refine_ls_wR_factor_ref 0.0947
_reflns_number_gt 2839
_reflns_number_total 3198
_reflns_threshold_expression >2sigma(I)
_cod_data_source_file c4sc03675a2.cif
_cod_data_source_block rp001_0m
_cod_depositor_comments
;
The following automatic conversions were performed:

data item '_symmetry_cell_setting' value 'Monoclinic' was changed to
'monoclinic' in accordance with the
/home/saulius/struct/COD-crude-data/automatic-downloads/DataCite-retrospective/RSC/depositions/lib/dictionaries/cif_core.dic
dictionary named 'cif_core.dic' version 2.4.2 last updated on
2011-04-26.

Automatic conversion script
Id: cif_fix_values 6909 2019-04-08 15:41:33Z antanas 
;
_cod_original_sg_symbol_H-M P2(1)/n
_cod_database_code 1553089

loop_
_symmetry_equiv_pos_as_xyz
'x, y, z'
'-x+1/2, y+1/2, -z+1/2'
'-x, -y, -z'
'x-1/2, -y-1/2, z-1/2'

loop_
_atom_site_label
_atom_site_type_symbol
_atom_site_fract_x
_atom_site_fract_y
_atom_site_fract_z
_atom_site_U_iso_or_equiv
_atom_site_adp_type
_atom_site_occupancy
_atom_site_symmetry_multiplicity
_atom_site_calc_flag
_atom_site_refinement_flags
H1 H 0.809(2) 0.4061(14) 0.4719(18) 0.024(5) Uiso 1 1 d .
Cl2 Cl 1.14416(5) 0.55690(3) 0.11794(4) 0.02465(12) Uani 1 1 d .
Cl1 Cl 1.42860(4) 0.48621(3) 0.32461(4) 0.02619(12) Uani 1 1 d .
N1 N 1.17689(14) 0.40463(9) 0.40864(11) 0.0167(3) Uani 1 1 d .
N2 N 1.00122(15) 0.44846(9) 0.28094(12) 0.0166(3) Uani 1 1 d .
C8 C 0.9474(2) 0.13117(12) 0.45652(17) 0.0265(4) Uani 1 1 d .
H8A H 1.0245 0.0847 0.4363 0.032 Uiso 1 1 calc R
H8B H 0.8586 0.0977 0.4866 0.032 Uiso 1 1 calc R
C7 C 1.01041(19) 0.19433(12) 0.55908(16) 0.0245(4) Uani 1 1 d .
H7A H 1.1157 0.2102 0.5406 0.029 Uiso 1 1 calc R
H7B H 1.0127 0.1591 0.6371 0.029 Uiso 1 1 calc R
C6 C 0.92270(18) 0.28517(11) 0.57869(14) 0.0193(3) Uani 1 1 d .
H6A H 0.9826 0.3249 0.6374 0.023 Uiso 1 1 calc R
C1 C 1.02693(17) 0.39632(10) 0.38382(13) 0.0155(3) Uani 1 1 d .
C4 C 1.2621(2) 0.36845(14) 0.51481(16) 0.0291(4) Uani 1 1 d .
H4A H 1.1957 0.3308 0.5648 0.044 Uiso 1 1 calc R
H4B H 1.3023 0.4200 0.5642 0.044 Uiso 1 1 calc R
H4C H 1.3453 0.3303 0.4868 0.044 Uiso 1 1 calc R
C3 C 1.13332(18) 0.48762(11) 0.24288(14) 0.0173(3) Uani 1 1 d .
C2 C 1.24284(17) 0.46038(11) 0.32218(14) 0.0175(3) Uani 1 1 d .
C9 C 0.9015(2) 0.18440(12) 0.34024(15) 0.0235(3) Uani 1 1 d .
H9A H 0.8460 0.1419 0.2838 0.028 Uiso 1 1 calc R
H9B H 0.9940 0.2039 0.2990 0.028 Uiso 1 1 calc R
C10 C 0.80336(18) 0.27036(11) 0.36020(14) 0.0183(3) Uani 1 1 d .
H10A H 0.7858 0.3013 0.2788 0.022 Uiso 1 1 calc R
C11 C 0.64899(18) 0.24964(12) 0.41418(16) 0.0235(3) Uani 1 1 d .
H11A H 0.5869 0.3064 0.4082 0.028 Uiso 1 1 calc R
H11B H 0.5983 0.2017 0.3628 0.028 Uiso 1 1 calc R
C12 C 0.65263(19) 0.21659(12) 0.54851(16) 0.0238(3) Uani 1 1 d .
H12A H 0.5511 0.2248 0.5817 0.029 Uiso 1 1 calc R
H12B H 0.6757 0.1496 0.5500 0.029 Uiso 1 1 calc R
C13 C 0.7672(2) 0.26669(12) 0.63360(15) 0.0238(4) Uani 1 1 d .
H13A H 0.7825 0.2294 0.7093 0.029 Uiso 1 1 calc R
H13B H 0.7235 0.3267 0.6579 0.029 Uiso 1 1 calc R
C5 C 0.85479(19) 0.46622(13) 0.22097(16) 0.0256(4) Uani 1 1 d .
H5A H 0.7770 0.4315 0.2630 0.038 Uiso 1 1 calc R
H5B H 0.8569 0.4466 0.1349 0.038 Uiso 1 1 calc R
H5C H 0.8323 0.5325 0.2248 0.038 Uiso 1 1 calc R
B1 B 0.88999(19) 0.34387(12) 0.45237(15) 0.0164(3) Uani 1 1 d .

loop_
_atom_site_aniso_label
_atom_site_aniso_U_11
_atom_site_aniso_U_22
_atom_site_aniso_U_33
_atom_site_aniso_U_23
_atom_site_aniso_U_13
_atom_site_aniso_U_12
Cl2 0.0298(2) 0.0235(2) 0.0209(2) 0.00774(15) 0.00503(16) -0.00132(16)
Cl1 0.0167(2) 0.0274(2) 0.0346(2) 0.00195(17) 0.00260(16) -0.00495(15)
N1 0.0172(6) 0.0164(6) 0.0162(6) 0.0012(5) -0.0011(5) -0.0018(5)
N2 0.0166(6) 0.0165(6) 0.0167(6) 0.0020(5) 0.0006(5) -0.0004(5)
C8 0.0265(9) 0.0190(8) 0.0343(9) 0.0007(7) 0.0066(7) 0.0033(7)
C7 0.0234(8) 0.0237(8) 0.0263(8) 0.0086(7) -0.0019(6) 0.0011(7)
C6 0.0224(8) 0.0205(8) 0.0150(7) 0.0008(6) 0.0003(6) -0.0039(6)
C1 0.0169(7) 0.0140(7) 0.0155(7) -0.0017(5) -0.0003(5) 0.0004(6)
C4 0.0222(8) 0.0393(10) 0.0253(9) 0.0126(8) -0.0093(7) -0.0075(7)
C3 0.0203(8) 0.0154(7) 0.0163(7) 0.0010(6) 0.0036(6) -0.0015(6)
C2 0.0180(7) 0.0151(7) 0.0196(7) -0.0011(6) 0.0036(6) -0.0027(6)
C9 0.0270(9) 0.0220(8) 0.0219(8) -0.0057(6) 0.0050(6) -0.0035(7)
C10 0.0195(7) 0.0196(8) 0.0158(7) 0.0025(6) -0.0003(6) -0.0026(6)
C11 0.0174(8) 0.0235(8) 0.0295(8) 0.0034(7) -0.0007(6) -0.0029(6)
C12 0.0210(8) 0.0218(8) 0.0292(9) 0.0032(7) 0.0087(7) -0.0014(6)
C13 0.0295(9) 0.0236(8) 0.0188(8) 0.0014(6) 0.0082(6) -0.0031(7)
C5 0.0185(8) 0.0292(9) 0.0288(9) 0.0122(7) -0.0024(6) 0.0017(7)
B1 0.0170(8) 0.0162(8) 0.0163(8) 0.0013(6) 0.0029(6) -0.0016(6)

loop_
_atom_type_symbol
_atom_type_description
_atom_type_scat_dispersion_real
_atom_type_scat_dispersion_imag
_atom_type_scat_source
C C 0.0033 0.0016 'International Tables Vol C Tables 4.2.6.8 and 6.1.1.4'
H H 0.0000 0.0000 'International Tables Vol C Tables 4.2.6.8 and 6.1.1.4'
N N 0.0061 0.0033 'International Tables Vol C Tables 4.2.6.8 and 6.1.1.4'
B B 0.0013 0.0007 'International Tables Vol C Tables 4.2.6.8 and 6.1.1.4'
Cl Cl 0.1484 0.1585 'International Tables Vol C Tables 4.2.6.8 and 6.1.1.4'

loop_
_geom_angle_atom_site_label_1
_geom_angle_atom_site_label_2
_geom_angle_atom_site_label_3
_geom_angle
C1 N1 C2 110.54(13)
C1 N1 C4 127.44(13)
C2 N1 C4 121.85(13)
C1 N2 C3 110.60(13)
C1 N2 C5 126.04(13)
C3 N2 C5 123.27(13)
C9 C8 C7 112.65(14)
C9 C8 H8A 109.1
C7 C8 H8A 109.1
C9 C8 H8B 109.1
C7 C8 H8B 109.1
H8A C8 H8B 107.8
C8 C7 C6 115.60(14)
C8 C7 H7A 108.4
C6 C7 H7A 108.4
C8 C7 H7B 108.4
C6 C7 H7B 108.4
H7A C7 H7B 107.4
C7 C6 C13 111.55(14)
C7 C6 B1 113.72(13)
C13 C6 B1 106.12(13)
C7 C6 H6A 108.4
C13 C6 H6A 108.4
B1 C6 H6A 108.4
N1 C1 N2 104.63(13)
N1 C1 B1 133.73(13)
N2 C1 B1 121.59(13)
N1 C4 H4A 109.5
N1 C4 H4B 109.5
H4A C4 H4B 109.5
N1 C4 H4C 109.5
H4A C4 H4C 109.5
H4B C4 H4C 109.5
C2 C3 N2 107.08(13)
C2 C3 Cl2 129.23(13)
N2 C3 Cl2 123.68(12)
C3 C2 N1 107.15(13)
C3 C2 Cl1 129.33(13)
N1 C2 Cl1 123.52(12)
C8 C9 C10 115.36(13)
C8 C9 H9A 108.4
C10 C9 H9A 108.4
C8 C9 H9B 108.4
C10 C9 H9B 108.4
H9A C9 H9B 107.5
C9 C10 C11 114.39(14)
C9 C10 B1 110.71(13)
C11 C10 B1 107.46(13)
C9 C10 H10A 108.0
C11 C10 H10A 108.0
B1 C10 H10A 108.0
C12 C11 C10 115.56(13)
C12 C11 H11A 108.4
C10 C11 H11A 108.4
C12 C11 H11B 108.4
C10 C11 H11B 108.4
H11A C11 H11B 107.5
C13 C12 C11 114.85(13)
C13 C12 H12A 108.6
C11 C12 H12A 108.6
C13 C12 H12B 108.6
C11 C12 H12B 108.6
H12A C12 H12B 107.5
C12 C13 C6 115.59(13)
C12 C13 H13A 108.4
C6 C13 H13A 108.4
C12 C13 H13B 108.4
C6 C13 H13B 108.4
H13A C13 H13B 107.4
N2 C5 H5A 109.5
N2 C5 H5B 109.5
H5A C5 H5B 109.5
N2 C5 H5C 109.5
H5A C5 H5C 109.5
H5B C5 H5C 109.5
C1 B1 C6 120.67(13)
C1 B1 C10 111.35(12)
C6 B1 C10 104.24(12)
C1 B1 H1 101.3(10)
C6 B1 H1 109.8(10)
C10 B1 H1 109.3(10)

loop_
_geom_bond_atom_site_label_1
_geom_bond_atom_site_label_2
_geom_bond_distance
Cl2 C3 1.6944(15)
Cl1 C2 1.6921(16)
N1 C1 1.3568(19)
N1 C2 1.3836(19)
N1 C4 1.458(2)
N2 C1 1.3633(19)
N2 C3 1.379(2)
N2 C5 1.460(2)
C8 C9 1.526(2)
C8 C7 1.535(3)
C8 H8A 0.9900
C8 H8B 0.9900
C7 C6 1.546(2)
C7 H7A 0.9900
C7 H7B 0.9900
C6 C13 1.546(2)
C6 B1 1.634(2)
C6 H6A 1.0000
C1 B1 1.634(2)
C4 H4A 0.9800
C4 H4B 0.9800
C4 H4C 0.9800
C3 C2 1.340(2)
C9 C10 1.538(2)
C9 H9A 0.9900
C9 H9B 0.9900
C10 C11 1.539(2)
C10 B1 1.637(2)
C10 H10A 1.0000
C11 C12 1.538(2)
C11 H11A 0.9900
C11 H11B 0.9900
C12 C13 1.536(2)
C12 H12A 0.9900
C12 H12B 0.9900
C13 H13A 0.9900
C13 H13B 0.9900
C5 H5A 0.9800
C5 H5B 0.9800
C5 H5C 0.9800
B1 H1 1.18(2)

loop_
_geom_torsion_atom_site_label_1
_geom_torsion_atom_site_label_2
_geom_torsion_atom_site_label_3
_geom_torsion_atom_site_label_4
_geom_torsion
C9 C8 C7 C6 43.6(2)
C8 C7 C6 C13 69.73(18)
C8 C7 C6 B1 -50.25(19)
C2 N1 C1 N2 -0.40(16)
C4 N1 C1 N2 174.78(16)
C2 N1 C1 B1 -177.78(15)
C4 N1 C1 B1 -2.6(3)
C3 N2 C1 N1 0.36(16)
C5 N2 C1 N1 -176.37(15)
C3 N2 C1 B1 178.13(13)
C5 N2 C1 B1 1.4(2)
C1 N2 C3 C2 -0.18(18)
C5 N2 C3 C2 176.66(15)
C1 N2 C3 Cl2 -179.97(11)
C5 N2 C3 Cl2 -3.1(2)
N2 C3 C2 N1 -0.07(17)
Cl2 C3 C2 N1 179.70(12)
N2 C3 C2 Cl1 -179.55(12)
Cl2 C3 C2 Cl1 0.2(3)
C1 N1 C2 C3 0.30(18)
C4 N1 C2 C3 -175.20(15)
C1 N1 C2 Cl1 179.82(11)
C4 N1 C2 Cl1 4.3(2)
C7 C8 C9 C10 -48.5(2)
C8 C9 C10 C11 -62.97(19)
C8 C9 C10 B1 58.61(18)
C9 C10 C11 C12 69.33(19)
B1 C10 C11 C12 -54.02(18)
C10 C11 C12 C13 40.2(2)
C11 C12 C13 C6 -41.7(2)
C7 C6 C13 C12 -67.94(18)
B1 C6 C13 C12 56.43(18)
N1 C1 B1 C6 -0.5(3)
N2 C1 B1 C6 -177.53(13)
N1 C1 B1 C10 -123.11(17)
N2 C1 B1 C10 59.86(18)
C7 C6 B1 C1 -70.72(18)
C13 C6 B1 C1 166.27(14)
C7 C6 B1 C10 55.23(17)
C13 C6 B1 C10 -67.77(15)
C9 C10 B1 C1 73.18(16)
C11 C10 B1 C1 -161.24(13)
C9 C10 B1 C6 -58.44(16)
C11 C10 B1 C6 67.14(15)
